data_4001930
loop_
_publ_author_name
'Xie, Weiwei'
'Miller, Gordon J.'

_publ_section_title
;
 New Co--Pd--Zn \g-Brasses with Dilute Ferrimagnetism and
 Co2Zn11Revisited: Establishing the Synergism between Theory and
 Experiment
;
_journal_issue 8
_journal_name_full 'Chemistry of Materials'
_journal_page_first 2624
_journal_paper_doi 10.1021/cm500078w
_journal_volume 26
_journal_year 2014
_chemical_formula_sum 'Co2.65 Zn10.29'
_chemical_formula_weight 829.13
_chemical_name_systematic
; 
 ? 
;
_space_group_IT_number 217
_symmetry_cell_setting cubic
_symmetry_space_group_name_Hall 'I -4 2 3'
_symmetry_space_group_name_H-M 'I -4 3 m'
_atom_sites_solution_hydrogens none
_atom_sites_solution_primary direct
_atom_sites_solution_secondary difmap
_audit_creation_method SHELXL-97
_cell_angle_alpha 90.00
_cell_angle_beta 90.00
_cell_angle_gamma 90.00
_cell_formula_units_Z 4
_cell_length_a 8.911(3)
_cell_length_b 8.911(3)
_cell_length_c 8.911(3)
_cell_measurement_reflns_used 587
_cell_measurement_temperature 296(2)
_cell_measurement_theta_max 27.49
_cell_measurement_theta_min 3.23
_cell_volume 707.6(4)
_computing_cell_refinement 'Bruker SAINT'
_computing_data_collection 'Bruker APEX2'
_computing_data_reduction 'Bruker SAINT'
_computing_molecular_graphics 'Bruker SHELXTL'
_computing_publication_material 'Bruker SHELXTL'
_computing_structure_refinement 'SHELXL-97 (Sheldrick, 2008)'
_computing_structure_solution 'SHELXS-97 (Sheldrick, 2008)'
_diffrn_ambient_temperature 296(2)
_diffrn_measured_fraction_theta_full 1.000
_diffrn_measured_fraction_theta_max 1.000
_diffrn_measurement_device_type 'Bruker APEX-II CCD'
_diffrn_measurement_method '\f and \w scans'
_diffrn_radiation_monochromator graphite
_diffrn_radiation_source 'fine-focus sealed tube'
_diffrn_radiation_type MoK\a
_diffrn_radiation_wavelength 0.71073
_diffrn_reflns_av_R_equivalents 0.0400
_diffrn_reflns_av_sigmaI/netI 0.0279
_diffrn_reflns_limit_h_max 11
_diffrn_reflns_limit_h_min -9
_diffrn_reflns_limit_k_max 11
_diffrn_reflns_limit_k_min -7
_diffrn_reflns_limit_l_max 10
_diffrn_reflns_limit_l_min -11
_diffrn_reflns_number 1174
_diffrn_reflns_theta_full 27.71
_diffrn_reflns_theta_max 27.71
_diffrn_reflns_theta_min 3.23
_exptl_absorpt_coefficient_mu 40.102
_exptl_absorpt_correction_T_max 0.7456
_exptl_absorpt_correction_T_min 0.4514
_exptl_absorpt_correction_type multi-scan
_exptl_crystal_colour Metallic
_exptl_crystal_density_diffrn 7.782
_exptl_crystal_density_meas ?
_exptl_crystal_density_method 'not measured'
_exptl_crystal_description Irregular
_exptl_crystal_F_000 1522
_exptl_crystal_size_max 0.055
_exptl_crystal_size_mid 0.040
_exptl_crystal_size_min 0.025
_refine_diff_density_max 0.321
_refine_diff_density_min -0.788
_refine_diff_density_rms 0.124
_refine_ls_abs_structure_details 'Flack H D (1983), Acta Cryst. A39, 876-881'
_refine_ls_abs_structure_Flack 0.43(13)
_refine_ls_extinction_coef 0.00346(16)
_refine_ls_extinction_expression Fc^*^=kFc[1+0.001xFc^2^\l^3^/sin(2\q)]^-1/4^
_refine_ls_extinction_method SHELXL
_refine_ls_goodness_of_fit_ref 1.093
_refine_ls_hydrogen_treatment none
_refine_ls_matrix_type full
_refine_ls_number_parameters 22
_refine_ls_number_reflns 182
_refine_ls_number_restraints 0
_refine_ls_restrained_S_all 1.093
_refine_ls_R_factor_all 0.0153
_refine_ls_R_factor_gt 0.0139
_refine_ls_shift/su_max 0.001
_refine_ls_shift/su_mean 0.000
_refine_ls_structure_factor_coef Fsqd
_refine_ls_weighting_details 'calc w=1/[\s^2^(Fo^2^)+(0.0000P)^2^+0.0000P] where P=(Fo^2^+2Fc^2^)/3'
_refine_ls_weighting_scheme calc
_refine_ls_wR_factor_gt 0.0291
_refine_ls_wR_factor_ref 0.0297
_reflns_number_gt 177
_reflns_number_total 182
_reflns_threshold_expression >2sigma(I)
_cod_data_source_file cm500078w_si_001.cif
_cod_data_source_block wei004b_0m
_cod_depositor_comments
;
The following automatic conversions were performed:

'_symmetry_cell_setting' value 'Cubic' changed to 'cubic' according
to
/usr/data/users/saulius/automatic-downloads/rss-feeds/ACS/lib/dictionaries/cif_core.dic
dictionary named 'cif_core.dic' version 2.4.2 from 2011-04-26.

Automatic conversion script
Id: cif_fix_values 2281 2013-09-26 08:29:07Z andrius 

 Adding full bibliography for 4001928--4001933.cif.

The following automatic conversions were performed:

'_exptl_crystal_density_meas' value 'none' was changed to '?' - the
value is perceived as not measured.

Automatic conversion script
Id: cif_fix_values 3008 2015-01-20 13:52:24Z robertas 
;
_cod_original_cell_volume 707.7(5)
_cod_original_sg_symbol_H-M I-43m
_cod_database_code 4001930

loop_
_symmetry_equiv_pos_as_xyz
'x, y, z'
'-x, -y, z'
'-x, y, -z'
'x, -y, -z'
'z, x, y'
'z, -x, -y'
'-z, -x, y'
'-z, x, -y'
'y, z, x'
'-y, z, -x'
'y, -z, -x'
'-y, -z, x'
'y, x, z'
'-y, -x, z'
'y, -x, -z'
'-y, x, -z'
'x, z, y'
'-x, z, -y'
'-x, -z, y'
'x, -z, -y'
'z, y, x'
'z, -y, -x'
'-z, y, -x'
'-z, -y, x'
'x+1/2, y+1/2, z+1/2'
'-x+1/2, -y+1/2, z+1/2'
'-x+1/2, y+1/2, -z+1/2'
'x+1/2, -y+1/2, -z+1/2'
'z+1/2, x+1/2, y+1/2'
'z+1/2, -x+1/2, -y+1/2'
'-z+1/2, -x+1/2, y+1/2'
'-z+1/2, x+1/2, -y+1/2'
'y+1/2, z+1/2, x+1/2'
'-y+1/2, z+1/2, -x+1/2'
'y+1/2, -z+1/2, -x+1/2'
'-y+1/2, -z+1/2, x+1/2'
'y+1/2, x+1/2, z+1/2'
'-y+1/2, -x+1/2, z+1/2'
'y+1/2, -x+1/2, -z+1/2'
'-y+1/2, x+1/2, -z+1/2'
'x+1/2, z+1/2, y+1/2'
'-x+1/2, z+1/2, -y+1/2'
'-x+1/2, -z+1/2, y+1/2'
'x+1/2, -z+1/2, -y+1/2'
'z+1/2, y+1/2, x+1/2'
'z+1/2, -y+1/2, -x+1/2'
'-z+1/2, y+1/2, -x+1/2'
'-z+1/2, -y+1/2, x+1/2'

loop_
_atom_site_label
_atom_site_type_symbol
_atom_site_fract_x
_atom_site_fract_y
_atom_site_fract_z
_atom_site_U_iso_or_equiv
_atom_site_adp_type
_atom_site_occupancy
_atom_site_symmetry_multiplicity
_atom_site_calc_flag
_atom_site_refinement_flags
Zn1 Zn 0.89538(7) 0.10462(7) 0.10462(7) 0.0100(4) Uani 0.973(6) 6 d SP
Zn2 Zn 0.64526(9) 0.0000 0.0000 0.0082(4) Uani 0.78(3) 4 d SP
Co2 Co 0.64526(9) 0.0000 0.0000 0.0082(4) Uani 0.22(3) 4 d SP
Zn3 Zn 0.95553(7) 0.30658(6) 0.30658(6) 0.0133(3) Uani 1 2 d S
Co4 Co 1.16961(7) 0.16961(7) 0.16961(7) 0.0049(3) Uani 1 6 d S

loop_
_atom_site_aniso_label
_atom_site_aniso_U_11
_atom_site_aniso_U_22
_atom_site_aniso_U_33
_atom_site_aniso_U_23
_atom_site_aniso_U_13
_atom_site_aniso_U_12
Zn1 0.0100(4) 0.0100(4) 0.0100(4) 0.0035(3) -0.0035(3) -0.0035(3)
Zn2 0.0073(5) 0.0086(4) 0.0086(4) 0.0021(4) 0.000 0.000
Co2 0.0073(5) 0.0086(4) 0.0086(4) 0.0021(4) 0.000 0.000
Zn3 0.0092(3) 0.0153(3) 0.0153(3) -0.0014(3) 0.0047(2) 0.0047(2)
Co4 0.0049(3) 0.0049(3) 0.0049(3) 0.0008(3) 0.0008(3) 0.0008(3)

loop_
_atom_type_symbol
_atom_type_description
_atom_type_scat_dispersion_real
_atom_type_scat_dispersion_imag
_atom_type_scat_source
Co Co 0.3494 0.9721 'International Tables Vol C Tables 4.2.6.8 and 6.1.1.4'
Zn Zn 0.2839 1.4301 'International Tables Vol C Tables 4.2.6.8 and 6.1.1.4'

loop_
_geom_angle_atom_site_label_1
_geom_angle_atom_site_label_2
_geom_angle_atom_site_label_3
_geom_angle
_geom_angle_site_symmetry_1
_geom_angle_site_symmetry_3
Co4 Zn1 Co4 112.06(2) . 3_755
Co4 Zn1 Co4 112.06(2) . 2_755
Co4 Zn1 Co4 112.06(2) 3_755 2_755
Co4 Zn1 Zn2 167.92(5) . .
Co4 Zn1 Zn2 63.009(6) 3_755 .
Co4 Zn1 Zn2 63.009(6) 2_755 .
Co4 Zn1 Co2 63.009(6) . 10_656
Co4 Zn1 Co2 167.92(5) 3_755 10_656
Co4 Zn1 Co2 63.009(6) 2_755 10_656
Zn2 Zn1 Co2 119.348(7) . 10_656
Co4 Zn1 Co2 63.009(6) . 6_665
Co4 Zn1 Co2 63.009(6) 3_755 6_665
Co4 Zn1 Co2 167.92(5) 2_755 6_665
Zn2 Zn1 Co2 119.348(7) . 6_665
Co2 Zn1 Co2 119.348(7) 10_656 6_665
Co4 Zn1 Zn2 63.009(6) . 10_656
Co4 Zn1 Zn2 167.92(5) 3_755 10_656
Co4 Zn1 Zn2 63.009(6) 2_755 10_656
Zn2 Zn1 Zn2 119.348(7) . 10_656
Co2 Zn1 Zn2 0.000(17) 10_656 10_656
Co2 Zn1 Zn2 119.348(7) 6_665 10_656
Co4 Zn1 Zn2 63.009(6) . 6_665
Co4 Zn1 Zn2 63.009(6) 3_755 6_665
Co4 Zn1 Zn2 167.92(5) 2_755 6_665
Zn2 Zn1 Zn2 119.348(7) . 6_665
Co2 Zn1 Zn2 119.348(7) 10_656 6_665
Co2 Zn1 Zn2 0.000(17) 6_665 6_665
Zn2 Zn1 Zn2 119.348(7) 10_656 6_665
Co4 Zn1 Zn3 123.155(19) . 7_665
Co4 Zn1 Zn3 123.155(19) 3_755 7_665
Co4 Zn1 Zn3 59.579(19) 2_755 7_665
Zn2 Zn1 Zn3 65.126(14) . 7_665
Co2 Zn1 Zn3 65.126(14) 10_656 7_665
Co2 Zn1 Zn3 132.50(5) 6_665 7_665
Zn2 Zn1 Zn3 65.126(14) 10_656 7_665
Zn2 Zn1 Zn3 132.50(5) 6_665 7_665
Co4 Zn1 Zn3 123.155(19) . 10_656
Co4 Zn1 Zn3 59.579(19) 3_755 10_656
Co4 Zn1 Zn3 123.155(19) 2_755 10_656
Zn2 Zn1 Zn3 65.126(14) . 10_656
Co2 Zn1 Zn3 132.50(5) 10_656 10_656
Co2 Zn1 Zn3 65.126(14) 6_665 10_656
Zn2 Zn1 Zn3 132.50(5) 10_656 10_656
Zn2 Zn1 Zn3 65.126(14) 6_665 10_656
Zn3 Zn1 Zn3 78.84(3) 7_665 10_656
Co4 Zn1 Zn3 59.579(19) . .
Co4 Zn1 Zn3 123.155(19) 3_755 .
Co4 Zn1 Zn3 123.155(19) 2_755 .
Zn2 Zn1 Zn3 132.50(5) . .
Co2 Zn1 Zn3 65.126(14) 10_656 .
Co2 Zn1 Zn3 65.126(14) 6_665 .
Zn2 Zn1 Zn3 65.126(14) 10_656 .
Zn2 Zn1 Zn3 65.126(14) 6_665 .
Zn3 Zn1 Zn3 78.84(3) 7_665 .
Zn3 Zn1 Zn3 78.84(3) 10_656 .
Co2 Zn2 Zn2 0.0 2_655 2_655
Co2 Zn2 Zn1 149.39(3) 2_655 .
Zn2 Zn2 Zn1 149.39(3) 2_655 .
Co2 Zn2 Zn1 149.39(3) 2_655 4
Zn2 Zn2 Zn1 149.39(3) 2_655 4
Zn1 Zn2 Zn1 61.21(5) . 4
Co2 Zn2 Zn3 69.77(2) 2_655 27_645
Zn2 Zn2 Zn3 69.77(2) 2_655 27_645
Zn1 Zn2 Zn3 107.311(18) . 27_645
Zn1 Zn2 Zn3 107.311(18) 4 27_645
Co2 Zn2 Zn3 69.77(2) 2_655 26_654
Zn2 Zn2 Zn3 69.77(2) 2_655 26_654
Zn1 Zn2 Zn3 107.311(18) . 26_654
Zn1 Zn2 Zn3 107.311(18) 4 26_654
Zn3 Zn2 Zn3 139.55(4) 27_645 26_654
Co2 Zn2 Co4 127.66(3) 2_655 2_755
Zn2 Zn2 Co4 127.66(3) 2_655 2_755
Zn1 Zn2 Co4 58.27(3) . 2_755
Zn1 Zn2 Co4 58.27(3) 4 2_755
Zn3 Zn2 Co4 57.89(3) 27_645 2_755
Zn3 Zn2 Co4 162.56(4) 26_654 2_755
Co2 Zn2 Co4 127.66(3) 2_655 3_755
Zn2 Zn2 Co4 127.66(3) 2_655 3_755
Zn1 Zn2 Co4 58.27(3) . 3_755
Zn1 Zn2 Co4 58.27(3) 4 3_755
Zn3 Zn2 Co4 162.56(4) 27_645 3_755
Zn3 Zn2 Co4 57.89(3) 26_654 3_755
Co4 Zn2 Co4 104.68(5) 2_755 3_755
Co2 Zn2 Zn3 98.84(2) 2_655 10_656
Zn2 Zn2 Zn3 98.84(2) 2_655 10_656
Zn1 Zn2 Zn3 57.63(2) . 10_656
Zn1 Zn2 Zn3 105.72(3) 4 10_656
Zn3 Zn2 Zn3 127.433(13) 27_645 10_656
Zn3 Zn2 Zn3 59.894(9) 26_654 10_656
Co4 Zn2 Zn3 111.97(3) 2_755 10_656
Co4 Zn2 Zn3 55.816(14) 3_755 10_656
Co2 Zn2 Zn3 98.84(2) 2_655 7_665
Zn2 Zn2 Zn3 98.84(2) 2_655 7_665
Zn1 Zn2 Zn3 57.63(2) . 7_665
Zn1 Zn2 Zn3 105.72(3) 4 7_665
Zn3 Zn2 Zn3 59.894(9) 27_645 7_665
Zn3 Zn2 Zn3 127.433(13) 26_654 7_665
Co4 Zn2 Zn3 55.816(14) 2_755 7_665
Co4 Zn2 Zn3 111.97(3) 3_755 7_665
Zn3 Zn2 Zn3 72.48(3) 10_656 7_665
Co2 Zn2 Zn3 98.84(2) 2_655 12_654
Zn2 Zn2 Zn3 98.84(2) 2_655 12_654
Zn1 Zn2 Zn3 105.72(3) . 12_654
Zn1 Zn2 Zn3 57.63(2) 4 12_654
Zn3 Zn2 Zn3 59.894(9) 27_645 12_654
Zn3 Zn2 Zn3 127.433(13) 26_654 12_654
Co4 Zn2 Zn3 55.816(14) 2_755 12_654
Co4 Zn2 Zn3 111.97(3) 3_755 12_654
Zn3 Zn2 Zn3 162.33(4) 10_656 12_654
Zn3 Zn2 Zn3 104.70(3) 7_665 12_654
Co2 Zn2 Zn3 98.84(2) 2_655 8_645
Zn2 Zn2 Zn3 98.84(2) 2_655 8_645
Zn1 Zn2 Zn3 105.72(3) . 8_645
Zn1 Zn2 Zn3 57.63(2) 4 8_645
Zn3 Zn2 Zn3 127.433(13) 27_645 8_645
Zn3 Zn2 Zn3 59.894(9) 26_654 8_645
Co4 Zn2 Zn3 111.97(3) 2_755 8_645
Co4 Zn2 Zn3 55.816(14) 3_755 8_645
Zn3 Zn2 Zn3 104.70(3) 10_656 8_645
Zn3 Zn2 Zn3 162.33(4) 7_665 8_645
Zn3 Zn2 Zn3 72.48(3) 12_654 8_645
Co4 Zn3 Co4 144.58(3) 28_455 .
Co4 Zn3 Co2 63.06(3) 28_455 26_655
Co4 Zn3 Co2 152.37(4) . 26_655
Co4 Zn3 Zn2 63.06(3) 28_455 26_655
Co4 Zn3 Zn2 152.37(4) . 26_655
Co2 Zn3 Zn2 0.00(3) 26_655 26_655
Co4 Zn3 Zn1 84.82(4) 28_455 .
Co4 Zn3 Zn1 59.75(3) . .
Co2 Zn3 Zn1 147.88(4) 26_655 .
Zn2 Zn3 Zn1 147.88(4) 26_655 .
Co4 Zn3 Zn3 140.436(19) 28_455 36_654
Co4 Zn3 Zn3 58.21(3) . 36_654
Co2 Zn3 Zn3 101.15(3) 26_655 36_654
Zn2 Zn3 Zn3 101.15(3) 26_655 36_654
Zn1 Zn3 Zn3 104.11(3) . 36_654
Co4 Zn3 Zn3 140.436(19) 28_455 32_645
Co4 Zn3 Zn3 58.21(3) . 32_645
Co2 Zn3 Zn3 101.15(3) 26_655 32_645
Zn2 Zn3 Zn3 101.15(3) 26_655 32_645
Zn1 Zn3 Zn3 104.11(3) . 32_645
Zn3 Zn3 Zn3 75.53(5) 36_654 32_645
Co4 Zn3 Zn3 58.47(2) 28_455 35_556
Co4 Zn3 Zn3 124.09(2) . 35_556
Co2 Zn3 Zn3 63.66(2) 26_655 35_556
Zn2 Zn3 Zn3 63.66(2) 26_655 35_556
Zn1 Zn3 Zn3 100.59(3) . 35_556
Zn3 Zn3 Zn3 81.963(18) 36_654 35_556
Zn3 Zn3 Zn3 149.87(4) 32_645 35_556
Co4 Zn3 Zn3 58.47(2) 28_455 30_565
Co4 Zn3 Zn3 124.09(2) . 30_565
Co2 Zn3 Zn3 63.66(2) 26_655 30_565
Zn2 Zn3 Zn3 63.66(2) 26_655 30_565
Zn1 Zn3 Zn3 100.59(3) . 30_565
Zn3 Zn3 Zn3 149.87(4) 36_654 30_565
Zn3 Zn3 Zn3 81.963(18) 32_645 30_565
Zn3 Zn3 Zn3 110.22(4) 35_556 30_565
Co4 Zn3 Zn2 102.07(2) 28_455 6_665
Co4 Zn3 Zn2 60.249(17) . 6_665
Co2 Zn3 Zn2 126.580(18) 26_655 6_665
Zn2 Zn3 Zn2 126.580(18) 26_655 6_665
Zn1 Zn3 Zn2 57.24(2) . 6_665
Zn3 Zn3 Zn2 115.29(3) 36_654 6_665
Zn3 Zn3 Zn2 56.442(18) 32_645 6_665
Zn3 Zn3 Zn2 153.63(4) 35_556 6_665
Zn3 Zn3 Zn2 65.38(2) 30_565 6_665
Co4 Zn3 Co2 102.07(2) 28_455 10_656
Co4 Zn3 Co2 60.249(17) . 10_656
Co2 Zn3 Co2 126.580(18) 26_655 10_656
Zn2 Zn3 Co2 126.580(18) 26_655 10_656
Zn1 Zn3 Co2 57.24(2) . 10_656
Zn3 Zn3 Co2 56.442(18) 36_654 10_656
Zn3 Zn3 Co2 115.29(3) 32_645 10_656
Zn3 Zn3 Co2 65.38(2) 35_556 10_656
Zn3 Zn3 Co2 153.63(4) 30_565 10_656
Zn2 Zn3 Co2 106.28(4) 6_665 10_656
Co4 Zn3 Co2 102.07(2) 28_455 6_665
Co4 Zn3 Co2 60.249(17) . 6_665
Co2 Zn3 Co2 126.580(18) 26_655 6_665
Zn2 Zn3 Co2 126.580(18) 26_655 6_665
Zn1 Zn3 Co2 57.24(2) . 6_665
Zn3 Zn3 Co2 115.29(3) 36_654 6_665
Zn3 Zn3 Co2 56.442(18) 32_645 6_665
Zn3 Zn3 Co2 153.63(4) 35_556 6_665
Zn3 Zn3 Co2 65.38(2) 30_565 6_665
Zn2 Zn3 Co2 0.00(3) 6_665 6_665
Co2 Zn3 Co2 106.28(4) 10_656 6_665
Zn3 Co4 Zn3 80.15(4) 36_654 32_645
Zn3 Co4 Zn3 80.15(4) 36_654 28
Zn3 Co4 Zn3 80.15(4) 32_645 28
Zn3 Co4 Zn3 63.315(18) 36_654 .
Zn3 Co4 Zn3 63.315(18) 32_645 .
Zn3 Co4 Zn3 131.14(4) 28 .
Zn3 Co4 Zn3 131.14(4) 36_654 9_654
Zn3 Co4 Zn3 63.315(18) 32_645 9_654
Zn3 Co4 Zn3 63.315(18) 28 9_654
Zn3 Co4 Zn3 118.588(11) . 9_654
Zn3 Co4 Zn3 63.315(18) 36_654 5_645
Zn3 Co4 Zn3 131.14(4) 32_645 5_645
Zn3 Co4 Zn3 63.315(18) 28 5_645
Zn3 Co4 Zn3 118.588(11) . 5_645
Zn3 Co4 Zn3 118.588(11) 9_654 5_645
Zn3 Co4 Zn1 168.19(4) 36_654 3_755
Zn3 Co4 Zn1 108.67(2) 32_645 3_755
Zn3 Co4 Zn1 108.67(2) 28 3_755
Zn3 Co4 Zn1 112.94(3) . 3_755
Zn3 Co4 Zn1 60.67(3) 9_654 3_755
Zn3 Co4 Zn1 112.94(3) 5_645 3_755
Zn3 Co4 Zn1 108.67(2) 36_654 2_755
Zn3 Co4 Zn1 168.19(4) 32_645 2_755
Zn3 Co4 Zn1 108.67(2) 28 2_755
Zn3 Co4 Zn1 112.94(3) . 2_755
Zn3 Co4 Zn1 112.94(3) 9_654 2_755
Zn3 Co4 Zn1 60.67(3) 5_645 2_755
Zn1 Co4 Zn1 61.54(4) 3_755 2_755
Zn3 Co4 Zn1 108.67(2) 36_654 .
Zn3 Co4 Zn1 108.67(2) 32_645 .
Zn3 Co4 Zn1 168.19(4) 28 .
Zn3 Co4 Zn1 60.67(3) . .
Zn3 Co4 Zn1 112.94(3) 9_654 .
Zn3 Co4 Zn1 112.94(3) 5_645 .
Zn1 Co4 Zn1 61.54(4) 3_755 .
Zn1 Co4 Zn1 61.54(4) 2_755 .
Zn3 Co4 Co2 123.482(19) 36_654 6_665
Zn3 Co4 Co2 59.05(2) 32_645 6_665
Zn3 Co4 Co2 123.482(19) 28 6_665
Zn3 Co4 Co2 63.936(8) . 6_665
Zn3 Co4 Co2 63.936(8) 9_654 6_665
Zn3 Co4 Co2 169.80(5) 5_645 6_665
Zn1 Co4 Co2 58.72(2) 3_755 6_665
Zn1 Co4 Co2 109.13(4) 2_755 6_665
Zn1 Co4 Co2 58.72(2) . 6_665
Zn3 Co4 Zn2 123.482(19) 36_654 6_665
Zn3 Co4 Zn2 59.05(2) 32_645 6_665
Zn3 Co4 Zn2 123.482(19) 28 6_665
Zn3 Co4 Zn2 63.936(8) . 6_665
Zn3 Co4 Zn2 63.936(8) 9_654 6_665
Zn3 Co4 Zn2 169.80(5) 5_645 6_665
Zn1 Co4 Zn2 58.72(2) 3_755 6_665
Zn1 Co4 Zn2 109.13(4) 2_755 6_665
Zn1 Co4 Zn2 58.72(2) . 6_665
Co2 Co4 Zn2 0.0 6_665 6_665
Zn3 Co4 Co2 59.05(2) 36_654 10_656
Zn3 Co4 Co2 123.482(19) 32_645 10_656
Zn3 Co4 Co2 123.482(19) 28 10_656
Zn3 Co4 Co2 63.936(8) . 10_656
Zn3 Co4 Co2 169.80(5) 9_654 10_656
Zn3 Co4 Co2 63.936(8) 5_645 10_656
Zn1 Co4 Co2 109.13(4) 3_755 10_656
Zn1 Co4 Co2 58.72(2) 2_755 10_656
Zn1 Co4 Co2 58.72(2) . 10_656
Co2 Co4 Co2 111.76(2) 6_665 10_656
Zn2 Co4 Co2 111.76(2) 6_665 10_656

loop_
_geom_bond_atom_site_label_1
_geom_bond_atom_site_label_2
_geom_bond_distance
_geom_bond_site_symmetry_2
Zn1 Co4 2.5774(14) .
Zn1 Co4 2.5774(14) 3_755
Zn1 Co4 2.5774(14) 2_755
Zn1 Zn2 2.5897(12) .
Zn1 Co2 2.5897(12) 10_656
Zn1 Co2 2.5897(12) 6_665
Zn1 Zn2 2.5897(12) 10_656
Zn1 Zn2 2.5897(12) 6_665
Zn1 Zn3 2.6010(14) 7_665
Zn1 Zn3 2.6010(14) 10_656
Zn1 Zn3 2.6010(14) .
Zn2 Co2 2.5889(18) 2_655
Zn2 Zn2 2.5889(18) 2_655
Zn2 Zn1 2.5897(12) 4
Zn2 Zn3 2.5978(12) 27_645
Zn2 Zn3 2.5978(12) 26_654
Zn2 Co4 2.7002(12) 2_755
Zn2 Co4 2.7002(12) 3_755
Zn2 Zn3 2.7938(11) 10_656
Zn2 Zn3 2.7938(11) 7_665
Zn2 Zn3 2.7938(11) 12_654
Zn2 Zn3 2.7938(11) 8_645
Zn3 Co4 2.5656(14) 28_455
Zn3 Co4 2.5728(11) .
Zn3 Co2 2.5978(12) 26_655
Zn3 Zn2 2.5978(12) 26_655
Zn3 Zn3 2.6969(11) 36_654
Zn3 Zn3 2.6969(11) 32_645
Zn3 Zn3 2.6969(11) 35_556
Zn3 Zn3 2.6969(11) 30_565
Zn3 Zn2 2.7938(11) 6_665
Zn3 Co2 2.7938(11) 10_656
Zn3 Co2 2.7938(11) 6_665
Co4 Zn3 2.5656(14) 36_654
Co4 Zn3 2.5656(14) 32_645
Co4 Zn3 2.5656(14) 28
Co4 Zn3 2.5728(11) 9_654
Co4 Zn3 2.5728(11) 5_645
Co4 Zn1 2.5774(14) 3_755
Co4 Zn1 2.5774(14) 2_755
Co4 Co2 2.7002(12) 6_665
Co4 Zn2 2.7002(12) 6_665
Co4 Co2 2.7002(12) 10_656
